data_7126963
loop_
_publ_author_name
'Dodson, Ryan A.'
'Kalenak, Andre P.'
'Du Bois, Derek R.'
'Gill-Ljunghammer, Sasha L'
'Matzger, Adam J.'

_publ_section_title
;
 N,N-Diethyl-3-methylbenzamide (DEET) acts as a metal-organic framework
 synthesis solvent with phase-directing capabilities.
;
_journal_issue 69
_journal_name_full 'Chemical communications (Cambridge, England)'
_journal_page_first 9966
_journal_page_last 9969
_journal_paper_doi 10.1039/d0cc02741c
_journal_volume 56
_journal_year 2020
_chemical_absolute_configuration ad
_chemical_formula_moiety 'C54 H57 N5 O21 Zn4'
_chemical_formula_sum 'C54 H57 N5 O21 Zn4'
_chemical_formula_weight 1373.52
_space_group_crystal_system orthorhombic
_space_group_IT_number 19
_space_group_name_Hall 'P 2ac 2ab'
_space_group_name_H-M_alt 'P 21 21 21'
_atom_sites_solution_hydrogens geom
_atom_sites_solution_primary dual
_atom_sites_solution_secondary difmap
_audit_creation_method SHELXL-2018/3
_audit_update_record
;
2020-04-07 deposited with the CCDC.	2020-07-17 downloaded from the CCDC.
;
_cell_angle_alpha 90
_cell_angle_beta 90
_cell_angle_gamma 90
_cell_formula_units_Z 4
_cell_length_a 16.4452(3)
_cell_length_b 18.9661(3)
_cell_length_c 19.6218(3)
_cell_measurement_reflns_used 15631
_cell_measurement_temperature 100(2)
_cell_measurement_theta_max 75.3320
_cell_measurement_theta_min 3.2350
_cell_volume 6120.07(17)
_computing_cell_refinement 'CrysAlisPro 1.171.40.73a (Rigaku OD, 2020)'
_computing_data_collection 'CrysAlisPro 1.171.40.73a (Rigaku OD, 2020)'
_computing_data_reduction 'CrysAlisPro 1.171.40.73a (Rigaku OD, 2020)'
_computing_molecular_graphics 'Bruker SHELXTL'
_computing_publication_material 'Bruker SHELXTL'
_computing_structure_refinement 'SHELXL-2018/3 (Sheldrick, 2008)'
_computing_structure_solution 'SHELXT (Sheldrick, 2014)'
_diffrn_ambient_temperature 100(2)
_diffrn_detector_area_resol_mean 10.0000
_diffrn_measured_fraction_theta_full 0.942
_diffrn_measured_fraction_theta_max 0.913
_diffrn_measurement_device_type 'XtaLAB Synergy, Single source at home/near, HyPix'
_diffrn_measurement_method '\w scans'
_diffrn_radiation_type CuK\a
_diffrn_radiation_wavelength 1.54184
_diffrn_reflns_av_R_equivalents 0.0298
_diffrn_reflns_av_unetI/netI 0.0354
_diffrn_reflns_Laue_measured_fraction_full 0.942
_diffrn_reflns_Laue_measured_fraction_max 0.913
_diffrn_reflns_limit_h_max 20
_diffrn_reflns_limit_h_min -20
_diffrn_reflns_limit_k_max 23
_diffrn_reflns_limit_k_min -23
_diffrn_reflns_limit_l_max 24
_diffrn_reflns_limit_l_min -20
_diffrn_reflns_number 22423
_diffrn_reflns_point_group_measured_fraction_full 0.866
_diffrn_reflns_point_group_measured_fraction_max 0.820
_diffrn_reflns_theta_full 67.684
_diffrn_reflns_theta_max 75.889
_diffrn_reflns_theta_min 3.241
_diffrn_source 'micro-focus sealed X-ray tube'
_exptl_absorpt_coefficient_mu 2.438
_exptl_absorpt_correction_T_max 1.00000
_exptl_absorpt_correction_T_min 0.84471
_exptl_absorpt_correction_type multi-scan
_exptl_absorpt_process_details
; 
CrysAlisPro 1.171.40.73a (Rigaku Oxford Diffraction, 2020) 
Empirical absorption correction using spherical harmonics, 
 implemented in SCALE3 ABSPACK scaling algorithm. 
;
_exptl_crystal_colour colorless
_exptl_crystal_density_diffrn 1.491
_exptl_crystal_description block
_exptl_crystal_F_000 2816
_exptl_crystal_size_max 0.211
_exptl_crystal_size_mid 0.140
_exptl_crystal_size_min 0.080
_refine_diff_density_max 0.644
_refine_diff_density_min -0.499
_refine_diff_density_rms 0.063
_refine_ls_abs_structure_details
; 
 Flack x determined using 3643 quotients [(I+)-(I-)]/[(I+)+(I-)] 
 (Parsons, Flack and Wagner, Acta Cryst. B69 (2013) 249-259). 
;
_refine_ls_abs_structure_Flack -0.022(12)
_refine_ls_extinction_method none
_refine_ls_goodness_of_fit_ref 1.047
_refine_ls_hydrogen_treatment constr
_refine_ls_matrix_type full
_refine_ls_number_parameters 970
_refine_ls_number_reflns 10466
_refine_ls_number_restraints 590
_refine_ls_restrained_S_all 1.049
_refine_ls_R_factor_all 0.0438
_refine_ls_R_factor_gt 0.0408
_refine_ls_shift/su_max 0.001
_refine_ls_shift/su_mean 0.000
_refine_ls_structure_factor_coef Fsqd
_refine_ls_weighting_details 'w=1/[\s^2^(Fo^2^)+(0.0627P)^2^+3.9880P] where P=(Fo^2^+2Fc^2^)/3'
_refine_ls_weighting_scheme calc
_refine_ls_wR_factor_gt 0.1085
_refine_ls_wR_factor_ref 0.1109
_reflns_Friedel_coverage 0.640
_reflns_Friedel_fraction_full 0.774
_reflns_Friedel_fraction_max 0.707
_reflns_number_gt 9807
_reflns_number_total 10466
_reflns_threshold_expression 'I > 2\s(I)'
_cod_data_source_file d0cc02741c2.cif
_cod_data_source_block radi143d
_cod_depositor_comments 'Adding full bibliography for 7126963.cif.'
_cod_original_cell_volume 6120.06(17)
_cod_database_code 7126963
_shelx_shelxl_version_number 2018/3
_shelx_space_group_comment
; 
The symmetry employed for this shelxl refinement is uniquely defined 
by the following loop, which should always be used as a source of 
symmetry information in preference to the above space-group names. 
They are only intended as comments. 
;

loop_
_space_group_symop_operation_xyz
'x, y, z'
'-x+1/2, -y, z+1/2'
'-x, y+1/2, -z+1/2'
'x+1/2, -y+1/2, -z'

loop_
_atom_site_label
_atom_site_type_symbol
_atom_site_fract_x
_atom_site_fract_y
_atom_site_fract_z
_atom_site_U_iso_or_equiv
_atom_site_adp_type
_atom_site_occupancy
_atom_site_site_symmetry_order
_atom_site_calc_flag
_atom_site_refinement_flags_posn
_atom_site_refinement_flags_adp
_atom_site_refinement_flags_occupancy
_atom_site_disorder_assembly
_atom_site_disorder_group
Zn1 Zn 0.90559(3) 0.14995(4) 0.57095(3) 0.03519(15) Uani 1 1 d . . . . .
Zn2 Zn 0.52113(3) 0.34617(4) 0.57120(4) 0.03685(16) Uani 1 1 d . . . . .
Zn3 Zn 0.77825(4) 0.65707(4) 0.59318(4) 0.03959(16) Uani 1 1 d . . . . .
Zn4 Zn 0.17757(4) 0.68099(4) 0.36790(5) 0.0508(2) Uani 1 1 d D . . . .
O1 O 0.8529(2) 0.2111(2) 0.5052(2) 0.0469(9) Uani 1 1 d . . . . .
O2 O 0.9197(2) 0.1986(2) 0.4062(2) 0.0457(9) Uani 1 1 d . . . . .
O3 O 0.5763(2) 0.2979(2) 0.4978(2) 0.0496(10) Uani 1 1 d . . . . .
O4 O 0.5196(2) 0.3363(2) 0.4014(2) 0.0450(9) Uani 1 1 d . . . . .
O5 O 0.8017(3) 0.2638(4) 0.1949(2) 0.0802(18) Uani 1 1 d . . . . .
O6 O 0.6995(2) 0.3398(3) 0.1910(2) 0.0580(11) Uani 1 1 d . . . . .
O7 O 0.5088(3) 0.4421(2) 0.5403(3) 0.0562(11) Uani 1 1 d . . . . .
O8 O 0.3998(2) 0.4441(2) 0.4726(2) 0.0442(9) Uani 1 1 d . . . . .
O9 O 0.6662(2) 0.6492(2) 0.5673(3) 0.0554(10) Uani 1 1 d . . . . .
O10 O 0.6048(3) 0.7549(2) 0.5753(3) 0.0554(11) Uani 1 1 d . . . . .
O11 O 0.2737(3) 0.6754(2) 0.4273(3) 0.0712(15) Uani 1 1 d . . . . .
O12 O 0.3425(3) 0.7739(2) 0.4540(3) 0.0635(14) Uani 1 1 d . . . . .
O13 O 0.8564(5) 0.2338(4) 0.6545(4) 0.102(2) Uani 1 1 d . . . . .
O14 O 0.8364(3) 0.1244(4) 0.6503(3) 0.0714(14) Uani 1 1 d . . . . .
O15 O 0.7791(3) 0.1841(6) 0.7300(3) 0.138(4) Uani 1 1 d . . . . .
O16 O 0.5870(2) 0.3623(2) 0.6508(2) 0.0486(10) Uani 1 1 d . . . . .
O17 O 0.8110(3) 0.5632(2) 0.5589(3) 0.0562(11) Uani 1 1 d . . . . .
O18 O 0.2273(10) 0.5985(7) 0.3106(9) 0.090(6) Uani 0.5 1 d D . P A 1
O18A O 0.2234(9) 0.6286(8) 0.2830(7) 0.074(4) Uani 0.5 1 d D . P A 2
O19 O 0.1131(3) 0.5957(2) 0.4120(4) 0.0778(18) Uani 1 1 d . . . . .
O20 O -0.0074(3) 0.5609(3) 0.3839(5) 0.115(3) Uani 1 1 d . . . . .
O21 O 0.0555(3) 0.6450(4) 0.3256(4) 0.0823(18) Uani 1 1 d . . . . .
C1 C 0.8602(3) 0.2178(3) 0.4420(3) 0.0393(11) Uani 1 1 d . . . . .
C2 C 0.7919(3) 0.2504(3) 0.4039(3) 0.0378(11) Uani 1 1 d . . . . .
C3 C 0.7196(3) 0.2678(3) 0.4362(3) 0.0400(11) Uani 1 1 d . . . . .
H3 H 0.713463 0.259546 0.483636 0.048 Uiso 1 1 calc R U . . .
C4 C 0.6558(3) 0.2975(3) 0.3990(3) 0.0394(11) Uani 1 1 d . . . . .
C5 C 0.6648(3) 0.3107(3) 0.3304(3) 0.0396(11) Uani 1 1 d . . . . .
H5 H 0.621970 0.332470 0.305674 0.047 Uiso 1 1 calc R U . . .
C6 C 0.7366(3) 0.2923(3) 0.2971(3) 0.0414(12) Uani 1 1 d . . . . .
C7 C 0.7993(3) 0.2619(3) 0.3339(3) 0.0405(12) Uani 1 1 d . . . . .
H7 H 0.848011 0.248706 0.311209 0.049 Uiso 1 1 calc R U . . .
C8 C 0.5777(3) 0.3126(3) 0.4357(3) 0.0425(12) Uani 1 1 d . . . . .
C9 C 0.7461(3) 0.2990(4) 0.2221(3) 0.0519(15) Uani 1 1 d . . . . .
C10 C 0.4535(3) 0.4734(3) 0.5078(3) 0.0413(12) Uani 1 1 d . . . . .
C11 C 0.4553(3) 0.5517(3) 0.5113(3) 0.0435(12) Uani 1 1 d . . . . .
C12 C 0.5237(3) 0.5840(3) 0.5369(3) 0.0453(13) Uani 1 1 d . . . . .
H12 H 0.566980 0.556141 0.554361 0.054 Uiso 1 1 calc R U . . .
C13 C 0.5300(3) 0.6571(3) 0.5375(3) 0.0474(13) Uani 1 1 d . . . . .
C14 C 0.4665(3) 0.6974(3) 0.5124(4) 0.0520(15) Uani 1 1 d . . . . .
H14 H 0.470008 0.747380 0.513193 0.062 Uiso 1 1 calc R U . . .
C15 C 0.3972(3) 0.6645(3) 0.4860(4) 0.0514(14) Uani 1 1 d . . . . .
C16 C 0.3919(3) 0.5914(3) 0.4846(3) 0.0437(13) Uani 1 1 d . . . . .
H16 H 0.345543 0.568947 0.465579 0.052 Uiso 1 1 calc R U . . .
C17 C 0.6061(3) 0.6905(3) 0.5626(3) 0.0474(13) Uani 1 1 d . . . . .
C18 C 0.3322(4) 0.7078(3) 0.4529(4) 0.0585(17) Uani 1 1 d . . . . .
C19 C 0.6012(3) 0.3212(3) 0.7006(3) 0.0508(14) Uani 1 1 d D . . . .
C20 C 0.5781(4) 0.2457(3) 0.6940(4) 0.0579(17) Uani 1 1 d D . . . .
C21 C 0.6159(4) 0.2059(4) 0.6428(4) 0.0651(19) Uani 1 1 d D . . . .
H21 H 0.656537 0.226764 0.614942 0.078 Uiso 1 1 calc R U . . .
C22 C 0.5938(5) 0.1362(4) 0.6329(5) 0.078(2) Uani 1 1 d D . . . .
C23 C 0.5306(6) 0.1074(4) 0.6721(5) 0.081(3) Uani 1 1 d D . . . .
H23 H 0.514044 0.060104 0.664178 0.097 Uiso 1 1 calc R U . . .
C24 C 0.4924(5) 0.1462(4) 0.7217(5) 0.082(2) Uani 1 1 d D . . . .
H24 H 0.449772 0.125983 0.747847 0.098 Uiso 1 1 calc R U . . .
C25 C 0.5169(4) 0.2164(3) 0.7334(4) 0.0659(19) Uani 1 1 d D . . . .
H25 H 0.491594 0.243493 0.768141 0.079 Uiso 1 1 calc R U . . .
C26 C 0.6361(9) 0.0937(6) 0.5831(8) 0.135(5) Uani 1 1 d D . . . .
H26A H 0.648127 0.122264 0.542779 0.203 Uiso 1 1 calc R U . . .
H26B H 0.601839 0.053612 0.570046 0.203 Uiso 1 1 calc R U . . .
H26C H 0.687029 0.076228 0.602853 0.203 Uiso 1 1 calc R U . . .
C27 C 0.6491(6) 0.4248(4) 0.7598(4) 0.077(2) Uani 1 1 d D . . . .
H27A H 0.651934 0.439082 0.808282 0.093 Uiso 1 1 calc R U . . .
H27B H 0.602924 0.450075 0.738578 0.093 Uiso 1 1 calc R U . . .
C28 C 0.7278(6) 0.4460(6) 0.7241(5) 0.098(3) Uani 1 1 d D . . . .
H28A H 0.773999 0.423586 0.747001 0.146 Uiso 1 1 calc R U . . .
H28B H 0.733953 0.497309 0.725847 0.146 Uiso 1 1 calc R U . . .
H28C H 0.725874 0.430546 0.676434 0.146 Uiso 1 1 calc R U . . .
C29 C 0.6420(8) 0.3091(7) 0.8209(6) 0.048(3) Uani 0.5 1 d D . P B 1
H29A H 0.632066 0.258188 0.813479 0.057 Uiso 0.5 1 calc R U P B 1
H29B H 0.600877 0.326739 0.853611 0.057 Uiso 0.5 1 calc R U P B 1
C30 C 0.7254(8) 0.3198(8) 0.8494(6) 0.057(3) Uani 0.5 1 d D . P B 1
H30A H 0.730404 0.294399 0.892651 0.085 Uiso 0.5 1 calc R U P B 1
H30B H 0.765837 0.301846 0.817032 0.085 Uiso 0.5 1 calc R U P B 1
H30C H 0.734725 0.370230 0.857067 0.085 Uiso 0.5 1 calc R U P B 1
C29A C 0.6834(11) 0.2983(10) 0.8050(9) 0.070(5) Uani 0.5 1 d D . P B 2
H29C H 0.685185 0.249422 0.787356 0.084 Uiso 0.5 1 calc R U P B 2
H29D H 0.739679 0.315654 0.811004 0.084 Uiso 0.5 1 calc R U P B 2
C30A C 0.6375(11) 0.3017(10) 0.8702(10) 0.082(5) Uani 0.5 1 d D . P B 2
H30D H 0.664421 0.272058 0.904316 0.123 Uiso 0.5 1 calc R U P B 2
H30E H 0.635988 0.350602 0.886422 0.123 Uiso 0.5 1 calc R U P B 2
H30F H 0.581866 0.284822 0.862935 0.123 Uiso 0.5 1 calc R U P B 2
C31 C 0.8760(5) 0.5302(3) 0.5659(4) 0.0651(17) Uani 0.5 1 d D . P C 1
C32 C 0.9486(9) 0.5631(11) 0.6003(8) 0.063(6) Uani 0.5 1 d D . P C 1
C33 C 1.0172(7) 0.5866(6) 0.5653(7) 0.057(3) Uani 0.5 1 d D . P C 1
H33 H 1.020035 0.581373 0.517232 0.069 Uiso 0.5 1 calc R U P C 1
C34 C 1.0813(7) 0.6176(8) 0.6001(7) 0.068(3) Uani 0.5 1 d D . P C 1
C35 C 1.0773(9) 0.6201(13) 0.6712(8) 0.105(8) Uani 0.5 1 d D . P C 1
H35 H 1.123970 0.634403 0.696160 0.126 Uiso 0.5 1 calc R U P C 1
C36 C 1.0064(12) 0.6020(18) 0.7066(8) 0.104(9) Uani 0.5 1 d D . P C 1
H36 H 1.000918 0.612702 0.753661 0.125 Uiso 0.5 1 calc R U P C 1
C37 C 0.9440(10) 0.5681(14) 0.6714(7) 0.079(7) Uani 0.5 1 d D . P C 1
H37 H 0.898976 0.548660 0.695325 0.095 Uiso 0.5 1 calc R U P C 1
C38 C 1.1522(9) 0.6474(12) 0.5651(10) 0.093(5) Uani 0.5 1 d D . P C 1
H38A H 1.190179 0.666643 0.598771 0.140 Uiso 0.5 1 calc R U P C 1
H38B H 1.179277 0.610412 0.538652 0.140 Uiso 0.5 1 calc R U P C 1
H38C H 1.134457 0.685177 0.534350 0.140 Uiso 0.5 1 calc R U P C 1
C31A C 0.8760(5) 0.5302(3) 0.5659(4) 0.0651(17) Uani 0.5 1 d D . P C 2
C32A C 0.9412(11) 0.5599(11) 0.6094(9) 0.085(6) Uani 0.5 1 d D . P C 2
C33A C 0.9927(10) 0.6098(8) 0.5800(9) 0.093(6) Uani 0.5 1 d D . P C 2
H33A H 0.990074 0.618379 0.532372 0.112 Uiso 0.5 1 calc R U P C 2
C34A C 1.0475(11) 0.6470(9) 0.6196(9) 0.118(7) Uani 0.5 1 d D . P C 2
C35A C 1.0422(14) 0.6382(11) 0.6907(9) 0.120(7) Uani 0.5 1 d D . P C 2
H35A H 1.067529 0.671438 0.719978 0.145 Uiso 0.5 1 calc R U P C 2
C36A C 1.000(2) 0.5811(19) 0.7187(11) 0.142(10) Uani 0.5 1 d D . P C 2
H36A H 1.009859 0.566860 0.764341 0.170 Uiso 0.5 1 calc R U P C 2
C37A C 0.9429(15) 0.5451(14) 0.6786(9) 0.103(7) Uani 0.5 1 d D . P C 2
H37A H 0.906584 0.511821 0.698157 0.123 Uiso 0.5 1 calc R U P C 2
C38A C 1.1022(17) 0.6977(15) 0.5903(13) 0.189(14) Uani 0.5 1 d D . P C 2
H38D H 1.136023 0.718281 0.626265 0.284 Uiso 0.5 1 calc R U P C 2
H38E H 1.137129 0.674291 0.556673 0.284 Uiso 0.5 1 calc R U P C 2
H38F H 1.070885 0.735006 0.567868 0.284 Uiso 0.5 1 calc R U P C 2
C39 C 0.9601(10) 0.4255(8) 0.5408(12) 0.209(9) Uani 1 1 d D . . . .
H39A H 0.967364 0.403073 0.495635 0.250 Uiso 1 1 calc R U . . .
H39B H 1.006454 0.457843 0.548522 0.250 Uiso 1 1 calc R U . . .
C40 C 0.9593(13) 0.3752(7) 0.5898(16) 0.291(16) Uani 1 1 d D . . . .
H40A H 1.003051 0.341326 0.581340 0.437 Uiso 1 1 calc R U . . .
H40B H 0.906802 0.350746 0.589199 0.437 Uiso 1 1 calc R U . . .
H40C H 0.967326 0.397321 0.634500 0.437 Uiso 1 1 calc R U . . .
C41 C 0.8100(8) 0.4352(5) 0.5069(6) 0.108(4) Uani 1 1 d D . . . .
H41A H 0.811771 0.383107 0.510319 0.130 Uiso 1 1 calc R U . . .
H41B H 0.759382 0.451983 0.528787 0.130 Uiso 1 1 calc R U . . .
C42 C 0.8118(9) 0.4567(6) 0.4356(6) 0.117(4) Uani 1 1 d D . . . .
H42A H 0.798016 0.506799 0.432119 0.175 Uiso 1 1 calc R U . . .
H42B H 0.772317 0.428798 0.409678 0.175 Uiso 1 1 calc R U . . .
H42C H 0.866431 0.448862 0.417021 0.175 Uiso 1 1 calc R U . . .
C43 C 0.2773(7) 0.5788(11) 0.2674(11) 0.085(6) Uani 0.5 1 d D . P A 1
C44 C 0.3656(8) 0.5982(9) 0.2660(11) 0.081(5) Uani 0.5 1 d D . P A 1
C45 C 0.4198(7) 0.5686(8) 0.3126(8) 0.084(4) Uani 0.5 1 d D . P A 1
H45 H 0.400712 0.534154 0.343874 0.101 Uiso 0.5 1 calc R U P A 1
C46 C 0.5017(8) 0.5887(9) 0.3142(9) 0.079(4) Uani 0.5 1 d D . P A 1
C47 C 0.5251(8) 0.6426(8) 0.2676(9) 0.094(4) Uani 0.5 1 d D . P A 1
H47 H 0.579382 0.659687 0.269101 0.112 Uiso 0.5 1 calc R U P A 1
C48 C 0.4718(10) 0.6711(9) 0.2202(12) 0.115(6) Uani 0.5 1 d D . P A 1
H48 H 0.490054 0.706412 0.189447 0.138 Uiso 0.5 1 calc R U P A 1
C49 C 0.3912(8) 0.6478(8) 0.2178(12) 0.114(6) Uani 0.5 1 d D . P A 1
H49 H 0.354695 0.665233 0.184209 0.136 Uiso 0.5 1 calc R U P A 1
C50 C 0.5578(10) 0.5589(16) 0.3607(9) 0.149(10) Uani 0.5 1 d D . P A 1
H50A H 0.611590 0.579914 0.353597 0.224 Uiso 0.5 1 calc R U P A 1
H50B H 0.539768 0.568287 0.407469 0.224 Uiso 0.5 1 calc R U P A 1
H50C H 0.560963 0.507854 0.353394 0.224 Uiso 0.5 1 calc R U P A 1
C51 C 0.3080(11) 0.4902(11) 0.1788(10) 0.087(5) Uani 0.5 1 d D . P A 1
H51A H 0.302657 0.438983 0.187516 0.104 Uiso 0.5 1 calc R U P A 1
H51B H 0.364785 0.503570 0.189523 0.104 Uiso 0.5 1 calc R U P A 1
C52 C 0.2936(18) 0.5031(19) 0.1040(12) 0.137(11) Uani 0.5 1 d D . P A 1
H52A H 0.332741 0.475688 0.077202 0.206 Uiso 0.5 1 calc R U P A 1
H52B H 0.238222 0.488597 0.092061 0.206 Uiso 0.5 1 calc R U P A 1
H52C H 0.300534 0.553374 0.094074 0.206 Uiso 0.5 1 calc R U P A 1
C53 C 0.1673(8) 0.5031(8) 0.2272(10) 0.073(4) Uani 0.5 1 d D . P A 1
H53A H 0.163626 0.454639 0.208787 0.088 Uiso 0.5 1 calc R U P A 1
H53B H 0.148116 0.502144 0.275018 0.088 Uiso 0.5 1 calc R U P A 1
C54 C 0.1141(15) 0.5506(12) 0.1867(12) 0.091(6) Uani 0.5 1 d D . P A 1
H54A H 0.057908 0.533567 0.188814 0.137 Uiso 0.5 1 calc R U P A 1
H54B H 0.116955 0.598426 0.205326 0.137 Uiso 0.5 1 calc R U P A 1
H54C H 0.132451 0.550964 0.139155 0.137 Uiso 0.5 1 calc R U P A 1
C43A C 0.2733(8) 0.5905(12) 0.2521(11) 0.076(5) Uani 0.5 1 d D . P A 2
C44A C 0.3587(8) 0.5945(10) 0.2799(11) 0.067(4) Uani 0.5 1 d D U P A 2
C45A C 0.3980(11) 0.5337(9) 0.3038(9) 0.099(5) Uani 0.5 1 d D U P A 2
H45A H 0.369870 0.489995 0.305072 0.118 Uiso 0.5 1 calc R U P A 2
C46A C 0.4780(12) 0.5378(11) 0.3256(9) 0.119(6) Uani 0.5 1 d D U P A 2
C47A C 0.5185(12) 0.6033(12) 0.3261(14) 0.117(6) Uani 0.5 1 d D U P A 2
H47A H 0.571644 0.606733 0.344756 0.140 Uiso 0.5 1 calc R U P A 2
C48A C 0.4811(9) 0.6630(11) 0.2993(12) 0.110(6) Uani 0.5 1 d D U P A 2
H48A H 0.510065 0.706119 0.295362 0.132 Uiso 0.5 1 calc R U P A 2
C49A C 0.3993(7) 0.6583(8) 0.2783(10) 0.079(4) Uani 0.5 1 d D U P A 2
H49A H 0.371800 0.699382 0.262851 0.095 Uiso 0.5 1 calc R U P A 2
C50A C 0.527(2) 0.4776(17) 0.344(3) 0.31(3) Uani 0.5 1 d D U P A 2
H50D H 0.581280 0.493593 0.358095 0.467 Uiso 0.5 1 calc R U P A 2
H50E H 0.501277 0.452812 0.382635 0.467 Uiso 0.5 1 calc R U P A 2
H50F H 0.531691 0.445554 0.305480 0.467 Uiso 0.5 1 calc R U P A 2
C51A C 0.3007(10) 0.5252(11) 0.1465(10) 0.079(5) Uani 0.5 1 d D . P A 2
H51C H 0.282711 0.475560 0.142539 0.095 Uiso 0.5 1 calc R U P A 2
H51D H 0.356520 0.525291 0.165241 0.095 Uiso 0.5 1 calc R U P A 2
C52A C 0.3017(16) 0.5581(16) 0.0769(11) 0.118(8) Uani 0.5 1 d D . P A 2
H52D H 0.338519 0.531445 0.047236 0.177 Uiso 0.5 1 calc R U P A 2
H52E H 0.246697 0.557227 0.057652 0.177 Uiso 0.5 1 calc R U P A 2
H52F H 0.320501 0.606956 0.080353 0.177 Uiso 0.5 1 calc R U P A 2
C53A C 0.1586(9) 0.5568(8) 0.1791(9) 0.064(4) Uani 0.5 1 d D . P A 2
H53C H 0.131197 0.598553 0.198773 0.077 Uiso 0.5 1 calc R U P A 2
H53D H 0.150205 0.558163 0.129131 0.077 Uiso 0.5 1 calc R U P A 2
C54A C 0.1193(14) 0.4923(13) 0.2065(15) 0.117(9) Uani 0.5 1 d D . P A 2
H54D H 0.061288 0.492866 0.195051 0.176 Uiso 0.5 1 calc R U P A 2
H54E H 0.144842 0.450566 0.186318 0.176 Uiso 0.5 1 calc R U P A 2
H54F H 0.125801 0.491028 0.256086 0.176 Uiso 0.5 1 calc R U P A 2
N1 N 0.8823(6) 0.4666(4) 0.5415(5) 0.107(3) Uani 1 1 d D . . . .
N2 N 0.2546(7) 0.5273(7) 0.2254(8) 0.064(3) Uani 0.5 1 d D . P A 1
N2A N 0.2471(7) 0.5622(7) 0.1931(7) 0.062(3) Uani 0.5 1 d D . P A 2
N3 N 0.6344(4) 0.3474(3) 0.7557(3) 0.0655(15) Uani 1 1 d . . . . .
N4 N 0.8220(4) 0.1816(7) 0.6800(4) 0.091(3) Uani 1 1 d . . . . .
N5 N 0.0529(3) 0.5995(3) 0.3719(6) 0.084(3) Uani 1 1 d . . . . .

loop_
_atom_site_aniso_label
_atom_site_aniso_U_11
_atom_site_aniso_U_22
_atom_site_aniso_U_33
_atom_site_aniso_U_23
_atom_site_aniso_U_13
_atom_site_aniso_U_12
Zn1 0.0253(3) 0.0342(3) 0.0461(3) -0.0005(3) 0.0007(2) 0.0017(2)
Zn2 0.0262(3) 0.0338(3) 0.0506(4) 0.0044(4) -0.0050(3) -0.0034(2)
Zn3 0.0308(3) 0.0341(3) 0.0539(4) -0.0074(3) 0.0005(3) -0.0037(3)
Zn4 0.0280(3) 0.0501(4) 0.0743(5) -0.0216(4) -0.0018(3) 0.0009(3)
O1 0.0411(19) 0.052(2) 0.048(2) 0.002(2) -0.0035(17) 0.0133(17)
O2 0.0308(16) 0.050(2) 0.056(2) -0.0033(19) -0.0034(16) 0.0116(15)
O3 0.0376(18) 0.055(2) 0.056(2) 0.014(2) 0.0107(17) 0.0152(17)
O4 0.0275(15) 0.049(2) 0.059(2) 0.005(2) 0.0030(15) 0.0052(15)
O5 0.051(3) 0.145(6) 0.045(2) -0.004(3) 0.002(2) 0.032(3)
O6 0.0374(19) 0.081(3) 0.056(2) 0.015(2) -0.0024(16) 0.005(2)
O7 0.051(2) 0.031(2) 0.087(3) 0.013(2) -0.026(2) -0.0059(16)
O8 0.0310(17) 0.038(2) 0.064(2) -0.0100(18) -0.0072(16) 0.0002(14)
O9 0.0414(19) 0.0364(19) 0.088(3) -0.004(2) -0.018(2) -0.0068(16)
O10 0.053(2) 0.0311(19) 0.082(3) 0.002(2) -0.028(2) -0.0068(16)
O11 0.051(2) 0.043(2) 0.120(4) -0.007(3) -0.035(3) 0.0076(18)
O12 0.053(2) 0.037(2) 0.101(4) -0.007(2) -0.032(2) 0.0077(17)
O13 0.106(5) 0.105(6) 0.095(5) -0.034(4) -0.012(4) 0.031(4)
O14 0.047(3) 0.107(4) 0.060(3) 0.002(3) 0.016(2) 0.001(2)
O15 0.052(3) 0.305(13) 0.058(3) -0.042(5) 0.005(3) 0.048(5)
O16 0.0401(19) 0.047(2) 0.059(2) 0.0072(19) -0.0204(17) -0.0103(16)
O17 0.059(3) 0.035(2) 0.075(3) -0.012(2) 0.001(2) 0.0019(17)
O18 0.061(7) 0.073(9) 0.137(13) -0.042(9) 0.049(9) 0.001(7)
O18A 0.046(5) 0.090(10) 0.086(8) -0.039(7) 0.009(6) 0.001(6)
O19 0.047(2) 0.031(2) 0.156(6) -0.006(3) -0.009(3) 0.0003(17)
O20 0.043(3) 0.046(3) 0.256(10) -0.021(4) -0.005(4) -0.015(2)
O21 0.040(2) 0.096(5) 0.111(4) -0.039(4) 0.002(3) -0.001(3)
C1 0.030(2) 0.032(2) 0.055(3) -0.003(2) 0.000(2) 0.0016(18)
C2 0.030(2) 0.035(3) 0.049(3) -0.002(2) -0.002(2) 0.0013(18)
C3 0.033(2) 0.038(3) 0.049(3) 0.000(2) -0.001(2) 0.0035(19)
C4 0.029(2) 0.036(3) 0.053(3) 0.004(3) 0.002(2) 0.0009(18)
C5 0.028(2) 0.037(3) 0.054(3) 0.004(2) 0.001(2) 0.0001(19)
C6 0.031(2) 0.044(3) 0.049(3) 0.002(3) 0.000(2) 0.003(2)
C7 0.027(2) 0.037(3) 0.057(3) -0.005(3) 0.002(2) 0.0008(18)
C8 0.029(2) 0.040(3) 0.059(3) 0.007(3) 0.004(2) 0.0035(19)
C9 0.030(2) 0.070(4) 0.056(3) 0.008(3) 0.003(2) 0.000(2)
C10 0.028(2) 0.034(3) 0.062(3) -0.002(3) -0.003(2) -0.0028(19)
C11 0.035(2) 0.038(3) 0.057(3) -0.001(3) -0.010(2) -0.003(2)
C12 0.039(3) 0.033(3) 0.063(4) 0.006(3) -0.013(3) -0.003(2)
C13 0.040(3) 0.035(3) 0.067(3) 0.001(3) -0.014(2) -0.005(2)
C14 0.045(3) 0.028(3) 0.084(4) -0.004(3) -0.016(3) 0.001(2)
C15 0.038(3) 0.039(3) 0.077(4) -0.003(3) -0.014(3) 0.002(2)
C16 0.033(2) 0.037(3) 0.061(3) -0.007(3) -0.009(2) 0.000(2)
C17 0.043(3) 0.033(3) 0.066(4) 0.005(3) -0.017(3) -0.006(2)
C18 0.046(3) 0.041(3) 0.088(5) -0.007(3) -0.017(3) 0.007(2)
C19 0.042(3) 0.052(3) 0.059(3) 0.003(3) -0.015(3) 0.001(2)
C20 0.055(4) 0.048(4) 0.070(4) 0.010(3) -0.030(3) 0.001(3)
C21 0.067(4) 0.056(4) 0.072(5) 0.002(4) -0.029(4) 0.009(3)
C22 0.088(5) 0.053(4) 0.093(6) -0.014(4) -0.038(5) 0.020(4)
C23 0.088(6) 0.043(4) 0.112(7) 0.008(5) -0.036(5) 0.002(4)
C24 0.078(5) 0.052(4) 0.115(7) 0.019(5) -0.024(5) -0.008(4)
C25 0.068(4) 0.044(4) 0.086(5) 0.015(4) -0.020(4) -0.005(3)
C26 0.142(11) 0.096(9) 0.168(14) -0.006(9) -0.027(10) 0.009(8)
C27 0.112(7) 0.059(5) 0.062(4) 0.004(4) -0.019(4) -0.033(4)
C28 0.102(7) 0.096(7) 0.095(7) 0.009(6) -0.028(6) -0.053(6)
C29 0.042(7) 0.065(9) 0.036(7) 0.000(6) -0.007(5) 0.001(6)
C30 0.057(7) 0.067(8) 0.047(6) -0.003(6) -0.020(6) 0.013(6)
C29A 0.050(8) 0.083(12) 0.076(11) 0.009(9) -0.007(8) 0.014(8)
C30A 0.078(11) 0.083(12) 0.085(13) 0.015(11) -0.011(10) 0.013(9)
C31 0.089(5) 0.044(3) 0.062(4) 0.000(3) -0.001(4) 0.020(3)
C32 0.062(8) 0.064(15) 0.062(7) 0.010(7) -0.012(6) 0.017(8)
C33 0.070(6) 0.046(7) 0.057(7) 0.006(6) -0.009(5) 0.018(5)
C34 0.060(6) 0.073(9) 0.071(6) -0.005(7) -0.017(5) 0.022(5)
C35 0.060(8) 0.18(2) 0.071(6) -0.015(9) -0.022(6) 0.036(9)
C36 0.074(9) 0.18(3) 0.057(8) 0.005(11) -0.021(6) 0.043(12)
C37 0.051(7) 0.13(2) 0.058(7) 0.012(8) -0.007(5) 0.059(8)
C38 0.064(7) 0.119(15) 0.096(11) 0.015(12) -0.016(7) 0.009(8)
C31A 0.089(5) 0.044(3) 0.062(4) 0.000(3) -0.001(4) 0.020(3)
C32A 0.100(12) 0.057(11) 0.097(11) -0.016(8) -0.038(8) 0.045(8)
C33A 0.125(12) 0.061(10) 0.092(11) -0.019(8) -0.069(10) 0.012(8)
C34A 0.152(15) 0.083(12) 0.119(12) -0.037(9) -0.094(11) 0.014(9)
C35A 0.131(17) 0.114(14) 0.117(11) -0.049(10) -0.089(12) 0.076(11)
C36A 0.153(19) 0.156(19) 0.117(15) -0.011(13) -0.080(13) 0.066(14)
C37A 0.105(13) 0.112(16) 0.091(10) -0.012(9) -0.036(8) 0.080(10)
C38A 0.22(2) 0.16(3) 0.19(2) 0.021(19) -0.153(18) -0.07(2)
C39 0.179(13) 0.092(9) 0.35(3) -0.062(12) -0.067(14) 0.086(10)
C40 0.178(17) 0.068(8) 0.63(5) 0.064(17) -0.05(2) 0.032(10)
C41 0.157(11) 0.052(5) 0.115(8) -0.026(6) 0.001(8) -0.002(6)
C42 0.164(12) 0.091(8) 0.096(7) -0.009(6) 0.004(8) -0.031(8)
C43 0.047(5) 0.073(11) 0.135(13) -0.044(10) 0.037(6) 0.000(6)
C44 0.050(5) 0.054(9) 0.139(14) -0.055(7) 0.033(5) 0.001(5)
C45 0.048(5) 0.114(12) 0.089(9) -0.057(8) 0.023(5) -0.044(7)
C46 0.047(6) 0.117(11) 0.074(10) -0.058(7) 0.025(5) -0.044(7)
C47 0.058(7) 0.075(9) 0.148(13) -0.051(8) 0.042(7) -0.026(6)
C48 0.076(7) 0.059(10) 0.209(19) -0.013(11) 0.039(9) 0.001(7)
C49 0.059(7) 0.051(8) 0.23(2) -0.004(11) 0.041(8) 0.021(6)
C50 0.064(8) 0.32(3) 0.061(10) -0.005(14) 0.006(7) -0.053(13)
C51 0.069(9) 0.084(13) 0.108(11) -0.032(10) 0.030(9) 0.003(9)
C52 0.109(19) 0.20(3) 0.103(11) -0.048(17) 0.014(12) 0.02(2)
C53 0.057(6) 0.053(8) 0.110(12) -0.004(8) 0.015(7) 0.001(5)
C54 0.088(11) 0.091(15) 0.095(13) -0.014(11) -0.009(12) 0.014(12)
C43A 0.058(6) 0.077(11) 0.092(9) -0.021(8) 0.019(5) 0.003(5)
C44A 0.056(6) 0.067(8) 0.079(9) -0.010(7) 0.027(5) 0.015(5)
C45A 0.127(11) 0.090(9) 0.079(11) -0.003(10) 0.012(10) 0.046(8)
C46A 0.121(11) 0.167(14) 0.069(10) 0.014(13) 0.013(10) 0.070(10)
C47A 0.085(12) 0.199(15) 0.067(12) -0.033(14) 0.006(11) 0.052(9)
C48A 0.057(7) 0.146(12) 0.126(14) -0.037(12) -0.003(8) 0.005(7)
C49A 0.052(6) 0.072(8) 0.112(12) -0.032(9) 0.010(6) 0.010(5)
C50A 0.23(3) 0.27(2) 0.44(7) 0.14(4) -0.02(4) 0.14(2)
C51A 0.055(8) 0.086(13) 0.097(10) -0.031(9) 0.012(8) 0.016(8)
C52A 0.095(15) 0.15(2) 0.104(11) -0.008(13) 0.027(11) 0.030(15)
C53A 0.055(9) 0.062(9) 0.076(10) -0.005(8) -0.003(8) 0.009(8)
C54A 0.077(13) 0.13(2) 0.14(2) 0.057(18) -0.012(14) -0.039(14)
N1 0.132(7) 0.059(4) 0.131(8) -0.034(4) -0.024(6) 0.031(4)
N2 0.054(5) 0.044(6) 0.095(8) -0.010(6) 0.025(5) -0.001(4)
N2A 0.050(6) 0.049(7) 0.086(7) -0.008(6) 0.016(5) 0.010(5)
N3 0.081(4) 0.056(3) 0.059(3) 0.011(3) -0.026(3) -0.016(3)
N4 0.043(3) 0.170(10) 0.061(4) -0.019(5) -0.013(3) 0.029(5)
N5 0.039(3) 0.042(3) 0.170(8) -0.041(5) -0.003(4) 0.001(2)

loop_
_atom_type_symbol
_atom_type_description
_atom_type_scat_dispersion_real
_atom_type_scat_dispersion_imag
_atom_type_scat_source
C C 0.0181 0.0091 'International Tables Vol C Tables 4.2.6.8 and 6.1.1.4'
H H 0.0000 0.0000 'International Tables Vol C Tables 4.2.6.8 and 6.1.1.4'
N N 0.0311 0.0180 'International Tables Vol C Tables 4.2.6.8 and 6.1.1.4'
O O 0.0492 0.0322 'International Tables Vol C Tables 4.2.6.8 and 6.1.1.4'
Zn Zn -1.5491 0.6778 'International Tables Vol C Tables 4.2.6.8 and 6.1.1.4'

loop_
_geom_angle_atom_site_label_1
_geom_angle_atom_site_label_2
_geom_angle_atom_site_label_3
_geom_angle
_geom_angle_site_symmetry_1
_geom_angle_site_symmetry_3
_geom_angle_publ_flag
O1 Zn1 O4 121.96(17) . 4_556 ?
O1 Zn1 O8 103.29(18) . 4_556 ?
O4 Zn1 O8 106.50(16) 4_556 4_556 ?
O1 Zn1 O14 114.3(2) . . ?
O4 Zn1 O14 111.19(19) 4_556 . ?
O8 Zn1 O14 95.3(2) 4_556 . ?
O1 Zn1 O13 84.8(2) . . ?
O4 Zn1 O13 92.5(2) 4_556 . ?
O8 Zn1 O13 150.2(3) 4_556 . ?
O14 Zn1 O13 55.9(3) . . ?
O2 Zn2 O16 111.81(18) 4_456 . ?
O2 Zn2 O7 113.43(18) 4_456 . ?
O16 Zn2 O7 99.44(18) . . ?
O2 Zn2 O3 111.71(18) 4_456 . ?
O16 Zn2 O3 114.55(18) . . ?
O7 Zn2 O3 105.2(2) . . ?
O9 Zn3 O12 117.0(2) . 4_566 ?
O9 Zn3 O6 116.23(19) . 2_665 ?
O12 Zn3 O6 110.5(2) 4_566 2_665 ?
O9 Zn3 O17 95.84(19) . . ?
O12 Zn3 O17 107.5(2) 4_566 . ?
O6 Zn3 O17 108.0(2) 2_665 . ?
O11 Zn4 O5 105.5(2) . 3_655 ?
O11 Zn4 O10 100.4(2) . 4_466 ?
O5 Zn4 O10 88.2(2) 3_655 4_466 ?
O11 Zn4 O18A 99.0(5) . . ?
O5 Zn4 O18A 79.7(5) 3_655 . ?
O10 Zn4 O18A 159.3(5) 4_466 . ?
O11 Zn4 O18 87.9(6) . . ?
O5 Zn4 O18 100.8(5) 3_655 . ?
O10 Zn4 O18 165.8(5) 4_466 . ?
O11 Zn4 O19 96.8(2) . . ?
O5 Zn4 O19 157.7(2) 3_655 . ?
O10 Zn4 O19 86.47(19) 4_466 . ?
O18A Zn4 O19 98.3(5) . . ?
O18 Zn4 O19 81.0(5) . . ?
O11 Zn4 O21 155.3(3) . . ?
O5 Zn4 O21 99.2(3) 3_655 . ?
O10 Zn4 O21 82.0(2) 4_466 . ?
O18A Zn4 O21 83.4(4) . . ?
O18 Zn4 O21 85.7(5) . . ?
O19 Zn4 O21 58.6(3) . . ?
C1 O1 Zn1 132.6(4) . . ?
C1 O2 Zn2 132.4(4) . 4_556 ?
C8 O3 Zn2 128.9(4) . . ?
C8 O4 Zn1 128.8(4) . 4_456 ?
C9 O5 Zn4 142.8(5) . 3_645 ?
C9 O6 Zn3 112.5(4) . 2_664 ?
C10 O7 Zn2 132.8(4) . . ?
C10 O8 Zn1 127.2(4) . 4_456 ?
C17 O9 Zn3 136.3(4) . . ?
C17 O10 Zn4 133.1(4) . 4_566 ?
C18 O11 Zn4 146.2(5) . . ?
C18 O12 Zn3 126.4(4) . 4_466 ?
N4 O13 Zn1 84.3(5) . . ?
N4 O14 Zn1 105.2(6) . . ?
C19 O16 Zn2 128.9(4) . . ?
C31A O17 Zn3 130.4(5) . . ?
C31 O17 Zn3 130.4(5) . . ?
C43 O18 Zn4 148.4(15) . . ?
C43A O18A Zn4 154.4(14) . . ?
N5 O19 Zn4 95.4(5) . . ?
N5 O21 Zn4 88.4(4) . . ?
O1 C1 O2 126.6(5) . . ?
O1 C1 C2 117.9(5) . . ?
O2 C1 C2 115.5(5) . . ?
C3 C2 C7 119.1(5) . . ?
C3 C2 C1 121.2(5) . . ?
C7 C2 C1 119.6(5) . . ?
C2 C3 C4 120.1(5) . . ?
C2 C3 H3 119.9 . . ?
C4 C3 H3 119.9 . . ?
C5 C4 C3 120.2(5) . . ?
C5 C4 C8 121.8(5) . . ?
C3 C4 C8 118.0(5) . . ?
C4 C5 C6 120.3(5) . . ?
C4 C5 H5 119.9 . . ?
C6 C5 H5 119.9 . . ?
C7 C6 C5 119.4(5) . . ?
C7 C6 C9 118.2(5) . . ?
C5 C6 C9 122.2(5) . . ?
C6 C7 C2 120.8(5) . . ?
C6 C7 H7 119.6 . . ?
C2 C7 H7 119.6 . . ?
O4 C8 O3 126.1(5) . . ?
O4 C8 C4 117.7(5) . . ?
O3 C8 C4 116.1(5) . . ?
O6 C9 O5 124.8(6) . . ?
O6 C9 C6 118.1(5) . . ?
O5 C9 C6 117.1(5) . . ?
O8 C10 O7 125.5(5) . . ?
O8 C10 C11 118.8(5) . . ?
O7 C10 C11 115.7(5) . . ?
C12 C11 C16 120.7(5) . . ?
C12 C11 C10 118.5(5) . . ?
C16 C11 C10 120.7(5) . . ?
C11 C12 C13 120.5(5) . . ?
C11 C12 H12 119.8 . . ?
C13 C12 H12 119.8 . . ?
C14 C13 C12 119.5(5) . . ?
C14 C13 C17 121.1(5) . . ?
C12 C13 C17 119.4(5) . . ?
C13 C14 C15 120.0(5) . . ?
C13 C14 H14 120.0 . . ?
C15 C14 H14 120.0 . . ?
C16 C15 C14 120.2(5) . . ?
C16 C15 C18 119.5(5) . . ?
C14 C15 C18 120.0(5) . . ?
C11 C16 C15 119.1(5) . . ?
C11 C16 H16 120.4 . . ?
C15 C16 H16 120.4 . . ?
O10 C17 O9 127.3(5) . . ?
O10 C17 C13 118.0(5) . . ?
O9 C17 C13 114.7(5) . . ?
O11 C18 O12 126.8(6) . . ?
O11 C18 C15 117.1(6) . . ?
O12 C18 C15 116.1(5) . . ?
O16 C19 N3 118.5(6) . . ?
O16 C19 C20 118.5(5) . . ?
N3 C19 C20 123.0(6) . . ?
C25 C20 C21 120.4(6) . . ?
C25 C20 C19 121.5(7) . . ?
C21 C20 C19 117.9(6) . . ?
C22 C21 C20 119.9(8) . . ?
C22 C21 H21 120.0 . . ?
C20 C21 H21 120.0 . . ?
C21 C22 C23 119.3(8) . . ?
C21 C22 C26 120.2(10) . . ?
C23 C22 C26 120.6(8) . . ?
C24 C23 C22 121.2(7) . . ?
C24 C23 H23 119.4 . . ?
C22 C23 H23 119.4 . . ?
C23 C24 C25 119.4(8) . . ?
C23 C24 H24 120.3 . . ?
C25 C24 H24 120.3 . . ?
C20 C25 C24 119.7(8) . . ?
C20 C25 H25 120.2 . . ?
C24 C25 H25 120.2 . . ?
C22 C26 H26A 109.5 . . ?
C22 C26 H26B 109.5 . . ?
H26A C26 H26B 109.5 . . ?
C22 C26 H26C 109.5 . . ?
H26A C26 H26C 109.5 . . ?
H26B C26 H26C 109.5 . . ?
N3 C27 C28 111.8(8) . . ?
N3 C27 H27A 109.3 . . ?
C28 C27 H27A 109.3 . . ?
N3 C27 H27B 109.3 . . ?
C28 C27 H27B 109.3 . . ?
H27A C27 H27B 107.9 . . ?
C27 C28 H28A 109.5 . . ?
C27 C28 H28B 109.5 . . ?
H28A C28 H28B 109.5 . . ?
C27 C28 H28C 109.5 . . ?
H28A C28 H28C 109.5 . . ?
H28B C28 H28C 109.5 . . ?
N3 C29 C30 109.5(10) . . ?
N3 C29 H29A 109.8 . . ?
C30 C29 H29A 109.8 . . ?
N3 C29 H29B 109.8 . . ?
C30 C29 H29B 109.8 . . ?
H29A C29 H29B 108.2 . . ?
C29 C30 H30A 109.5 . . ?
C29 C30 H30B 109.5 . . ?
H30A C30 H30B 109.5 . . ?
C29 C30 H30C 109.5 . . ?
H30A C30 H30C 109.5 . . ?
H30B C30 H30C 109.5 . . ?
C30A C29A N3 104.2(13) . . ?
C30A C29A H29C 110.9 . . ?
N3 C29A H29C 110.9 . . ?
C30A C29A H29D 110.9 . . ?
N3 C29A H29D 110.9 . . ?
H29C C29A H29D 108.9 . . ?
C29A C30A H30D 109.5 . . ?
C29A C30A H30E 109.5 . . ?
H30D C30A H30E 109.5 . . ?
C29A C30A H30F 109.5 . . ?
H30D C30A H30F 109.5 . . ?
H30E C30A H30F 109.5 . . ?
O17 C31 N1 119.5(7) . . ?
O17 C31 C32 121.5(10) . . ?
N1 C31 C32 119.1(11) . . ?
C33 C32 C37 120.9(11) . . ?
C33 C32 C31 123.5(12) . . ?
C37 C32 C31 115.6(11) . . ?
C34 C33 C32 120.5(11) . . ?
C34 C33 H33 119.7 . . ?
C32 C33 H33 119.7 . . ?
C33 C34 C35 118.1(12) . . ?
C33 C34 C38 122.4(13) . . ?
C35 C34 C38 119.5(12) . . ?
C34 C35 C36 121.7(12) . . ?
C34 C35 H35 119.1 . . ?
C36 C35 H35 119.1 . . ?
C37 C36 C35 118.8(13) . . ?
C37 C36 H36 120.6 . . ?
C35 C36 H36 120.6 . . ?
C36 C37 C32 118.9(13) . . ?
C36 C37 H37 120.5 . . ?
C32 C37 H37 120.5 . . ?
C34 C38 H38A 109.5 . . ?
C34 C38 H38B 109.5 . . ?
H38A C38 H38B 109.5 . . ?
C34 C38 H38C 109.5 . . ?
H38A C38 H38C 109.5 . . ?
H38B C38 H38C 109.5 . . ?
O17 C31A N1 119.5(7) . . ?
O17 C31A C32A 119.5(10) . . ?
N1 C31A C32A 120.5(11) . . ?
C37A C32A C33A 122.0(12) . . ?
C37A C32A C31A 120.1(14) . . ?
C33A C32A C31A 117.3(13) . . ?
C34A C33A C32A 120.7(13) . . ?
C34A C33A H33A 119.7 . . ?
C32A C33A H33A 119.7 . . ?
C33A C34A C35A 117.0(13) . . ?
C33A C34A C38A 121.7(14) . . ?
C35A C34A C38A 121.0(13) . . ?
C36A C35A C34A 120.8(14) . . ?
C36A C35A H35A 119.6 . . ?
C34A C35A H35A 119.6 . . ?
C35A C36A C37A 119.2(15) . . ?
C35A C36A H36A 120.4 . . ?
C37A C36A H36A 120.4 . . ?
C32A C37A C36A 117.6(14) . . ?
C32A C37A H37A 121.2 . . ?
C36A C37A H37A 121.2 . . ?
C34A C38A H38D 109.5 . . ?
C34A C38A H38E 109.5 . . ?
H38D C38A H38E 109.5 . . ?
C34A C38A H38F 109.5 . . ?
H38D C38A H38F 109.5 . . ?
H38E C38A H38F 109.5 . . ?
C40 C39 N1 110.5(17) . . ?
C40 C39 H39A 109.5 . . ?
N1 C39 H39A 109.5 . . ?
C40 C39 H39B 109.5 . . ?
N1 C39 H39B 109.5 . . ?
H39A C39 H39B 108.1 . . ?
C39 C40 H40A 109.5 . . ?
C39 C40 H40B 109.5 . . ?
H40A C40 H40B 109.5 . . ?
C39 C40 H40C 109.5 . . ?
H40A C40 H40C 109.5 . . ?
H40B C40 H40C 109.5 . . ?
C42 C41 N1 108.0(11) . . ?
C42 C41 H41A 110.1 . . ?
N1 C41 H41A 110.1 . . ?
C42 C41 H41B 110.1 . . ?
N1 C41 H41B 110.1 . . ?
H41A C41 H41B 108.4 . . ?
C41 C42 H42A 109.5 . . ?
C41 C42 H42B 109.5 . . ?
H42A C42 H42B 109.5 . . ?
C41 C42 H42C 109.5 . . ?
H42A C42 H42C 109.5 . . ?
H42B C42 H42C 109.5 . . ?
O18 C43 N2 117.2(14) . . ?
O18 C43 C44 125.7(17) . . ?
N2 C43 C44 116.2(13) . . ?
C45 C44 C49 121.5(11) . . ?
C45 C44 C43 120.5(14) . . ?
C49 C44 C43 118.0(14) . . ?
C44 C45 C46 121.3(13) . . ?
C44 C45 H45 119.4 . . ?
C46 C45 H45 119.4 . . ?
C45 C46 C50 122.2(14) . . ?
C45 C46 C47 116.2(12) . . ?
C50 C46 C47 121.6(13) . . ?
C48 C47 C46 122.6(11) . . ?
C48 C47 H47 118.7 . . ?
C46 C47 H47 118.7 . . ?
C47 C48 C49 119.9(14) . . ?
C47 C48 H48 120.0 . . ?
C49 C48 H48 120.0 . . ?
C48 C49 C44 118.3(14) . . ?
C48 C49 H49 120.8 . . ?
C44 C49 H49 120.8 . . ?
C46 C50 H50A 109.5 . . ?
C46 C50 H50B 109.5 . . ?
H50A C50 H50B 109.5 . . ?
C46 C50 H50C 109.5 . . ?
H50A C50 H50C 109.5 . . ?
H50B C50 H50C 109.5 . . ?
N2 C51 C52 116.1(19) . . ?
N2 C51 H51A 108.3 . . ?
C52 C51 H51A 108.3 . . ?
N2 C51 H51B 108.3 . . ?
C52 C51 H51B 108.3 . . ?
H51A C51 H51B 107.4 . . ?
C51 C52 H52A 109.5 . . ?
C51 C52 H52B 109.5 . . ?
H52A C52 H52B 109.5 . . ?
C51 C52 H52C 109.5 . . ?
H52A C52 H52C 109.5 . . ?
H52B C52 H52C 109.5 . . ?
C54 C53 N2 111.3(16) . . ?
C54 C53 H53A 109.4 . . ?
N2 C53 H53A 109.4 . . ?
C54 C53 H53B 109.4 . . ?
N2 C53 H53B 109.4 . . ?
H53A C53 H53B 108.0 . . ?
C53 C54 H54A 109.5 . . ?
C53 C54 H54B 109.5 . . ?
H54A C54 H54B 109.5 . . ?
C53 C54 H54C 109.5 . . ?
H54A C54 H54C 109.5 . . ?
H54B C54 H54C 109.5 . . ?
O18A C43A N2A 115.9(13) . . ?
O18A C43A C44A 114.0(15) . . ?
N2A C43A C44A 128.9(15) . . ?
C49A C44A C45A 120.4(12) . . ?
C49A C44A C43A 119.0(13) . . ?
C45A C44A C43A 120.6(14) . . ?
C46A C45A C44A 119.7(14) . . ?
C46A C45A H45A 120.2 . . ?
C44A C45A H45A 120.2 . . ?
C45A C46A C47A 120.0(13) . . ?
C45A C46A C50A 124.4(18) . . ?
C47A C46A C50A 115.5(17) . . ?
C48A C47A C46A 120.4(14) . . ?
C48A C47A H47A 119.8 . . ?
C46A C47A H47A 119.8 . . ?
C47A C48A C49A 118.8(14) . . ?
C47A C48A H48A 120.6 . . ?
C49A C48A H48A 120.6 . . ?
C44A C49A C48A 120.6(13) . . ?
C44A C49A H49A 119.7 . . ?
C48A C49A H49A 119.7 . . ?
C46A C50A H50D 109.5 . . ?
C46A C50A H50E 109.5 . . ?
H50D C50A H50E 109.5 . . ?
C46A C50A H50F 109.5 . . ?
H50D C50A H50F 109.5 . . ?
H50E C50A H50F 109.5 . . ?
N2A C51A C52A 112.3(15) . . ?
N2A C51A H51C 109.1 . . ?
C52A C51A H51C 109.1 . . ?
N2A C51A H51D 109.1 . . ?
C52A C51A H51D 109.1 . . ?
H51C C51A H51D 107.9 . . ?
C51A C52A H52D 109.5 . . ?
C51A C52A H52E 109.5 . . ?
H52D C52A H52E 109.5 . . ?
C51A C52A H52F 109.5 . . ?
H52D C52A H52F 109.5 . . ?
H52E C52A H52F 109.5 . . ?
C54A C53A N2A 114.6(15) . . ?
C54A C53A H53C 108.6 . . ?
N2A C53A H53C 108.6 . . ?
C54A C53A H53D 108.6 . . ?
N2A C53A H53D 108.6 . . ?
H53C C53A H53D 107.6 . . ?
C53A C54A H54D 109.5 . . ?
C53A C54A H54E 109.5 . . ?
H54D C54A H54E 109.5 . . ?
C53A C54A H54F 109.5 . . ?
H54D C54A H54F 109.5 . . ?
H54E C54A H54F 109.5 . . ?
C31A N1 C41 118.3(8) . . ?
C31 N1 C41 118.3(8) . . ?
C31A N1 C39 123.5(10) . . ?
C31 N1 C39 123.5(10) . . ?
C41 N1 C39 118.0(10) . . ?
C43 N2 C51 125.1(13) . . ?
C43 N2 C53 118.4(11) . . ?
C51 N2 C53 116.4(13) . . ?
C43A N2A C51A 122.7(13) . . ?
C43A N2A C53A 120.0(12) . . ?
C51A N2A C53A 116.4(13) . . ?
C19 N3 C29 124.3(7) . . ?
C19 N3 C27 119.2(6) . . ?
C29 N3 C27 115.1(7) . . ?
C19 N3 C29A 119.9(9) . . ?
C27 N3 C29A 118.0(9) . . ?
O15 N4 O13 124.0(12) . . ?
O15 N4 O14 121.4(12) . . ?
O13 N4 O14 114.5(7) . . ?
O21 N5 O20 124.4(8) . . ?
O21 N5 O19 117.6(6) . . ?
O20 N5 O19 117.9(10) . . ?

loop_
_geom_bond_atom_site_label_1
_geom_bond_atom_site_label_2
_geom_bond_distance
_geom_bond_site_symmetry_2
_geom_bond_publ_flag
Zn1 O1 1.939(4) . ?
Zn1 O4 1.969(3) 4_556 ?
Zn1 O8 1.981(4) 4_556 ?
Zn1 O14 1.988(5) . ?
Zn1 O13 2.423(7) . ?
Zn2 O2 1.923(4) 4_456 ?
Zn2 O16 1.925(4) . ?
Zn2 O7 1.928(4) . ?
Zn2 O3 1.932(4) . ?
Zn3 O9 1.917(4) . ?
Zn3 O12 1.920(4) 4_566 ?
Zn3 O6 1.956(4) 2_665 ?
Zn3 O17 1.978(4) . ?
Zn4 O11 1.967(5) . ?
Zn4 O5 2.025(6) 3_655 ?
Zn4 O10 2.038(4) 4_466 ?
Zn4 O18A 2.081(10) . ?
Zn4 O18 2.094(10) . ?
Zn4 O19 2.119(5) . ?
Zn4 O21 2.278(5) . ?
O1 C1 1.253(7) . ?
O2 C1 1.258(7) . ?
O3 C8 1.252(7) . ?
O4 C8 1.251(6) . ?
O5 C9 1.252(8) . ?
O6 C9 1.249(8) . ?
O7 C10 1.259(7) . ?
O8 C10 1.251(6) . ?
O9 C17 1.265(7) . ?
O10 C17 1.246(7) . ?
O11 C18 1.247(8) . ?
O12 C18 1.265(8) . ?
O13 N4 1.245(12) . ?
O14 N4 1.253(11) . ?
O15 N4 1.210(9) . ?
O16 C19 1.272(7) . ?
O17 C31A 1.246(8) . ?
O17 C31 1.246(8) . ?
O18 C43 1.239(15) . ?
O18A C43A 1.250(16) . ?
O19 N5 1.268(10) . ?
O20 N5 1.255(8) . ?
O21 N5 1.253(11) . ?
C1 C2 1.484(7) . ?
C2 C3 1.386(7) . ?
C2 C7 1.396(8) . ?
C3 C4 1.397(7) . ?
C3 H3 0.9500 . ?
C4 C5 1.377(8) . ?
C4 C8 1.500(7) . ?
C5 C6 1.393(7) . ?
C5 H5 0.9500 . ?
C6 C7 1.385(7) . ?
C6 C9 1.486(8) . ?
C7 H7 0.9500 . ?
C10 C11 1.488(8) . ?
C11 C12 1.377(7) . ?
C11 C16 1.388(8) . ?
C12 C13 1.389(8) . ?
C12 H12 0.9500 . ?
C13 C14 1.385(8) . ?
C13 C17 1.488(7) . ?
C14 C15 1.398(8) . ?
C14 H14 0.9500 . ?
C15 C16 1.390(8) . ?
C15 C18 1.497(8) . ?
C16 H16 0.9500 . ?
C19 N3 1.309(8) . ?
C19 C20 1.486(8) . ?
C20 C25 1.386(10) . ?
C20 C21 1.401(10) . ?
C21 C22 1.384(9) . ?
C21 H21 0.9500 . ?
C22 C23 1.404(13) . ?
C22 C26 1.445(14) . ?
C23 C24 1.373(13) . ?
C23 H23 0.9500 . ?
C24 C25 1.410(10) . ?
C24 H24 0.9500 . ?
C25 H25 0.9500 . ?
C26 H26A 0.9800 . ?
C26 H26B 0.9800 . ?
C26 H26C 0.9800 . ?
C27 N3 1.490(10) . ?
C27 C28 1.525(12) . ?
C27 H27A 0.9900 . ?
C27 H27B 0.9900 . ?
C28 H28A 0.9800 . ?
C28 H28B 0.9800 . ?
C28 H28C 0.9800 . ?
C29 N3 1.478(13) . ?
C29 C30 1.496(14) . ?
C29 H29A 0.9900 . ?
C29 H29B 0.9900 . ?
C30 H30A 0.9800 . ?
C30 H30B 0.9800 . ?
C30 H30C 0.9800 . ?
C29A C30A 1.487(17) . ?
C29A N3 1.566(17) . ?
C29A H29C 0.9900 . ?
C29A H29D 0.9900 . ?
C30A H30D 0.9800 . ?
C30A H30E 0.9800 . ?
C30A H30F 0.9800 . ?
C31 N1 1.303(10) . ?
C31 C32 1.506(13) . ?
C32 C33 1.394(15) . ?
C32 C37 1.400(15) . ?
C33 C34 1.387(14) . ?
C33 H33 0.9500 . ?
C34 C35 1.396(17) . ?
C34 C38 1.468(17) . ?
C35 C36 1.400(19) . ?
C35 H35 0.9500 . ?
C36 C37 1.395(17) . ?
C36 H36 0.9500 . ?
C37 H37 0.9500 . ?
C38 H38A 0.9800 . ?
C38 H38B 0.9800 . ?
C38 H38C 0.9800 . ?
C31A N1 1.303(10) . ?
C31A C32A 1.482(14) . ?
C32A C37A 1.387(17) . ?
C32A C33A 1.395(17) . ?
C33A C34A 1.383(14) . ?
C33A H33A 0.9500 . ?
C34A C35A 1.408(19) . ?
C34A C38A 1.436(19) . ?
C35A C36A 1.40(2) . ?
C35A H35A 0.9500 . ?
C36A C37A 1.402(18) . ?
C36A H36A 0.9500 . ?
C37A H37A 0.9500 . ?
C38A H38D 0.9800 . ?
C38A H38E 0.9800 . ?
C38A H38F 0.9800 . ?
C39 C40 1.35(2) . ?
C39 N1 1.498(13) . ?
C39 H39A 0.9900 . ?
C39 H39B 0.9900 . ?
C40 H40A 0.9800 . ?
C40 H40B 0.9800 . ?
C40 H40C 0.9800 . ?
C41 C42 1.458(16) . ?
C41 N1 1.492(13) . ?
C41 H41A 0.9900 . ?
C41 H41B 0.9900 . ?
C42 H42A 0.9800 . ?
C42 H42B 0.9800 . ?
C42 H42C 0.9800 . ?
C43 N2 1.332(19) . ?
C43 C44 1.498(14) . ?
C44 C45 1.394(17) . ?
C44 C49 1.399(17) . ?
C45 C46 1.400(14) . ?
C45 H45 0.9500 . ?
C46 C50 1.417(19) . ?
C46 C47 1.423(18) . ?
C47 C48 1.389(19) . ?
C47 H47 0.9500 . ?
C48 C49 1.398(16) . ?
C48 H48 0.9500 . ?
C49 H49 0.9500 . ?
C50 H50A 0.9800 . ?
C50 H50B 0.9800 . ?
C50 H50C 0.9800 . ?
C51 N2 1.450(17) . ?
C51 C52 1.51(2) . ?
C51 H51A 0.9900 . ?
C51 H51B 0.9900 . ?
C52 H52A 0.9800 . ?
C52 H52B 0.9800 . ?
C52 H52C 0.9800 . ?
C53 C54 1.485(17) . ?
C53 N2 1.507(18) . ?
C53 H53A 0.9900 . ?
C53 H53B 0.9900 . ?
C54 H54A 0.9800 . ?
C54 H54B 0.9800 . ?
C54 H54C 0.9800 . ?
C43A N2A 1.35(2) . ?
C43A C44A 1.509(14) . ?
C44A C49A 1.383(16) . ?
C44A C45A 1.401(16) . ?
C45A C46A 1.385(17) . ?
C45A H45A 0.9500 . ?
C46A C47A 1.41(2) . ?
C46A C50A 1.446(19) . ?
C47A C48A 1.39(2) . ?
C47A H47A 0.9500 . ?
C48A C49A 1.410(16) . ?
C48A H48A 0.9500 . ?
C49A H49A 0.9500 . ?
C50A H50D 0.9800 . ?
C50A H50E 0.9800 . ?
C50A H50F 0.9800 . ?
C51A N2A 1.451(17) . ?
C51A C52A 1.500(19) . ?
C51A H51C 0.9900 . ?
C51A H51D 0.9900 . ?
C52A H52D 0.9800 . ?
C52A H52E 0.9800 . ?
C52A H52F 0.9800 . ?
C53A C54A 1.484(17) . ?
C53A N2A 1.484(18) . ?
C53A H53C 0.9900 . ?
C53A H53D 0.9900 . ?
C54A H54D 0.9800 . ?
C54A H54E 0.9800 . ?
C54A H54F 0.9800 . ?

loop_
_geom_torsion_atom_site_label_1
_geom_torsion_atom_site_label_2
_geom_torsion_atom_site_label_3
_geom_torsion_atom_site_label_4
_geom_torsion
_geom_torsion_site_symmetry_1
_geom_torsion_site_symmetry_2
_geom_torsion_site_symmetry_3
_geom_torsion_site_symmetry_4
_geom_torsion_publ_flag
Zn1 O1 C1 O2 -20.2(9) . . . . ?
Zn1 O1 C1 C2 158.6(4) . . . . ?
Zn2 O2 C1 O1 -0.6(9) 4_556 . . . ?
Zn2 O2 C1 C2 -179.4(3) 4_556 . . . ?
O1 C1 C2 C3 -5.1(8) . . . . ?
O2 C1 C2 C3 173.8(5) . . . . ?
O1 C1 C2 C7 176.9(5) . . . . ?
O2 C1 C2 C7 -4.1(7) . . . . ?
C7 C2 C3 C4 -1.0(8) . . . . ?
C1 C2 C3 C4 -179.0(5) . . . . ?
C2 C3 C4 C5 -1.1(8) . . . . ?
C2 C3 C4 C8 177.6(5) . . . . ?
C3 C4 C5 C6 2.3(8) . . . . ?
C8 C4 C5 C6 -176.4(5) . . . . ?
C4 C5 C6 C7 -1.3(9) . . . . ?
C4 C5 C6 C9 173.8(6) . . . . ?
C5 C6 C7 C2 -0.9(9) . . . . ?
C9 C6 C7 C2 -176.2(5) . . . . ?
C3 C2 C7 C6 2.0(8) . . . . ?
C1 C2 C7 C6 -179.9(5) . . . . ?
Zn1 O4 C8 O3 -6.3(9) 4_456 . . . ?
Zn1 O4 C8 C4 171.0(3) 4_456 . . . ?
Zn2 O3 C8 O4 -37.4(9) . . . . ?
Zn2 O3 C8 C4 145.3(4) . . . . ?
C5 C4 C8 O4 1.9(8) . . . . ?
C3 C4 C8 O4 -176.9(5) . . . . ?
C5 C4 C8 O3 179.4(5) . . . . ?
C3 C4 C8 O3 0.7(8) . . . . ?
Zn3 O6 C9 O5 0.5(9) 2_664 . . . ?
Zn3 O6 C9 C6 179.2(4) 2_664 . . . ?
Zn4 O5 C9 O6 -70.4(12) 3_645 . . . ?
Zn4 O5 C9 C6 110.9(8) 3_645 . . . ?
C7 C6 C9 O6 -164.1(6) . . . . ?
C5 C6 C9 O6 20.8(9) . . . . ?
C7 C6 C9 O5 14.8(9) . . . . ?
C5 C6 C9 O5 -160.4(6) . . . . ?
Zn1 O8 C10 O7 -24.4(9) 4_456 . . . ?
Zn1 O8 C10 C11 154.0(4) 4_456 . . . ?
Zn2 O7 C10 O8 -18.9(10) . . . . ?
Zn2 O7 C10 C11 162.7(5) . . . . ?
O8 C10 C11 C12 -165.8(6) . . . . ?
O7 C10 C11 C12 12.7(9) . . . . ?
O8 C10 C11 C16 9.5(9) . . . . ?
O7 C10 C11 C16 -172.0(6) . . . . ?
C16 C11 C12 C13 1.0(10) . . . . ?
C10 C11 C12 C13 176.3(6) . . . . ?
C11 C12 C13 C14 0.4(10) . . . . ?
C11 C12 C13 C17 -177.3(6) . . . . ?
C12 C13 C14 C15 -0.8(11) . . . . ?
C17 C13 C14 C15 176.9(7) . . . . ?
C13 C14 C15 C16 -0.2(11) . . . . ?
C13 C14 C15 C18 -174.1(7) . . . . ?
C12 C11 C16 C15 -2.0(10) . . . . ?
C10 C11 C16 C15 -177.2(6) . . . . ?
C14 C15 C16 C11 1.6(10) . . . . ?
C18 C15 C16 C11 175.6(6) . . . . ?
Zn4 O10 C17 O9 -20.8(11) 4_566 . . . ?
Zn4 O10 C17 C13 160.9(5) 4_566 . . . ?
Zn3 O9 C17 O10 0.1(12) . . . . ?
Zn3 O9 C17 C13 178.5(5) . . . . ?
C14 C13 C17 O10 16.1(10) . . . . ?
C12 C13 C17 O10 -166.2(6) . . . . ?
C14 C13 C17 O9 -162.5(6) . . . . ?
C12 C13 C17 O9 15.2(9) . . . . ?
Zn4 O11 C18 O12 12.6(16) . . . . ?
Zn4 O11 C18 C15 -167.5(7) . . . . ?
Zn3 O12 C18 O11 -8.4(12) 4_466 . . . ?
Zn3 O12 C18 C15 171.8(5) 4_466 . . . ?
C16 C15 C18 O11 2.6(11) . . . . ?
C14 C15 C18 O11 176.6(7) . . . . ?
C16 C15 C18 O12 -177.5(7) . . . . ?
C14 C15 C18 O12 -3.6(11) . . . . ?
Zn2 O16 C19 N3 -166.7(5) . . . . ?
Zn2 O16 C19 C20 12.5(8) . . . . ?
O16 C19 C20 C25 -113.0(7) . . . . ?
N3 C19 C20 C25 66.1(9) . . . . ?
O16 C19 C20 C21 62.2(8) . . . . ?
N3 C19 C20 C21 -118.7(8) . . . . ?
C25 C20 C21 C22 -2.1(10) . . . . ?
C19 C20 C21 C22 -177.3(6) . . . . ?
C20 C21 C22 C23 3.3(11) . . . . ?
C20 C21 C22 C26 -176.0(9) . . . . ?
C21 C22 C23 C24 -2.3(12) . . . . ?
C26 C22 C23 C24 177.0(10) . . . . ?
C22 C23 C24 C25 0.1(13) . . . . ?
C21 C20 C25 C24 -0.2(10) . . . . ?
C19 C20 C25 C24 174.8(6) . . . . ?
C23 C24 C25 C20 1.2(12) . . . . ?
Zn3 O17 C31 N1 176.3(7) . . . . ?
Zn3 O17 C31 C32 -5.2(13) . . . . ?
O17 C31 C32 C33 -105.7(17) . . . . ?
N1 C31 C32 C33 73(2) . . . . ?
O17 C31 C32 C37 75.1(19) . . . . ?
N1 C31 C32 C37 -106.5(18) . . . . ?
C37 C32 C33 C34 -2(2) . . . . ?
C31 C32 C33 C34 178.7(16) . . . . ?
C32 C33 C34 C35 4.3(19) . . . . ?
C32 C33 C34 C38 -175.8(16) . . . . ?
C33 C34 C35 C36 -10(3) . . . . ?
C38 C34 C35 C36 170(2) . . . . ?
C34 C35 C36 C37 13(4) . . . . ?
C35 C36 C37 C32 -10(4) . . . . ?
C33 C32 C37 C36 5(3) . . . . ?
C31 C32 C37 C36 -176(2) . . . . ?
Zn3 O17 C31A N1 176.3(7) . . . . ?
Zn3 O17 C31A C32A 4.4(13) . . . . ?
O17 C31A C32A C37A 88(2) . . . . ?
N1 C31A C32A C37A -84(2) . . . . ?
O17 C31A C32A C33A -83.3(17) . . . . ?
N1 C31A C32A C33A 104.9(16) . . . . ?
C37A C32A C33A C34A 0(2) . . . . ?
C31A C32A C33A C34A 171.0(17) . . . . ?
C32A C33A C34A C35A -7(2) . . . . ?
C32A C33A C34A C38A 179(2) . . . . ?
C33A C34A C35A C36A 17(3) . . . . ?
C38A C34A C35A C36A -169(3) . . . . ?
C34A C35A C36A C37A -19(5) . . . . ?
C33A C32A C37A C36A -1(4) . . . . ?
C31A C32A C37A C36A -173(2) . . . . ?
C35A C36A C37A C32A 11(5) . . . . ?
Zn4 O18 C43 N2 -145(2) . . . . ?
Zn4 O18 C43 C44 47(5) . . . . ?
O18 C43 C44 C45 74(3) . . . . ?
N2 C43 C44 C45 -95(2) . . . . ?
O18 C43 C44 C49 -105(3) . . . . ?
N2 C43 C44 C49 87(2) . . . . ?
C49 C44 C45 C46 2(2) . . . . ?
C43 C44 C45 C46 -176.8(17) . . . . ?
C44 C45 C46 C50 -179(2) . . . . ?
C44 C45 C46 C47 2.4(18) . . . . ?
C45 C46 C47 C48 -4(3) . . . . ?
C50 C46 C47 C48 178(2) . . . . ?
C46 C47 C48 C49 1(3) . . . . ?
C47 C48 C49 C44 3(3) . . . . ?
C45 C44 C49 C48 -4(3) . . . . ?
C43 C44 C49 C48 174.1(17) . . . . ?
Zn4 O18A C43A N2A 161(2) . . . . ?
Zn4 O18A C43A C44A -30(5) . . . . ?
O18A C43A C44A C49A -62(3) . . . . ?
N2A C43A C44A C49A 105(3) . . . . ?
O18A C43A C44A C45A 121(2) . . . . ?
N2A C43A C44A C45A -72(3) . . . . ?
C49A C44A C45A C46A 0(2) . . . . ?
C43A C44A C45A C46A 176.5(19) . . . . ?
C44A C45A C46A C47A 2(2) . . . . ?
C44A C45A C46A C50A -173(3) . . . . ?
C45A C46A C47A C48A -6(3) . . . . ?
C50A C46A C47A C48A 171(3) . . . . ?
C46A C47A C48A C49A 6(4) . . . . ?
C45A C44A C49A C48A 1(3) . . . . ?
C43A C44A C49A C48A -175.6(18) . . . . ?
C47A C48A C49A C44A -4(3) . . . . ?
O17 C31A N1 C41 -0.9(15) . . . . ?
C32A C31A N1 C41 170.9(12) . . . . ?
O17 C31A N1 C39 173.5(13) . . . . ?
C32A C31A N1 C39 -15(2) . . . . ?
O17 C31 N1 C41 -0.9(15) . . . . ?
C32 C31 N1 C41 -179.4(11) . . . . ?
O17 C31 N1 C39 173.5(13) . . . . ?
C32 C31 N1 C39 -5.0(19) . . . . ?
C42 C41 N1 C31A 86.5(13) . . . . ?
C42 C41 N1 C31 86.5(13) . . . . ?
C42 C41 N1 C39 -88.3(15) . . . . ?
C40 C39 N1 C31A 104.6(19) . . . . ?
C40 C39 N1 C31 104.6(19) . . . . ?
C40 C39 N1 C41 -81.0(19) . . . . ?
O18 C43 N2 C51 -170(2) . . . . ?
C44 C43 N2 C51 -1(3) . . . . ?
O18 C43 N2 C53 8(3) . . . . ?
C44 C43 N2 C53 177.0(16) . . . . ?
C52 C51 N2 C43 -112(3) . . . . ?
C52 C51 N2 C53 70(3) . . . . ?
C54 C53 N2 C43 82(2) . . . . ?
C54 C53 N2 C51 -100(2) . . . . ?
O18A C43A N2A C51A 170.9(19) . . . . ?
C44A C43A N2A C51A 4(4) . . . . ?
O18A C43A N2A C53A -20(3) . . . . ?
C44A C43A N2A C53A 173.2(18) . . . . ?
C52A C51A N2A C43A -122(2) . . . . ?
C52A C51A N2A C53A 69(2) . . . . ?
C54A C53A N2A C43A -86(2) . . . . ?
C54A C53A N2A C51A 84(2) . . . . ?
O16 C19 N3 C29 169.5(9) . . . . ?
C20 C19 N3 C29 -9.6(13) . . . . ?
O16 C19 N3 C27 4.2(10) . . . . ?
C20 C19 N3 C27 -174.9(7) . . . . ?
O16 C19 N3 C29A -156.0(9) . . . . ?
C20 C19 N3 C29A 24.9(12) . . . . ?
C30 C29 N3 C19 135.5(10) . . . . ?
C30 C29 N3 C27 -58.7(14) . . . . ?
C28 C27 N3 C19 -82.5(9) . . . . ?
C28 C27 N3 C29 110.9(10) . . . . ?
C28 C27 N3 C29A 78.1(11) . . . . ?
C30A C29A N3 C19 -117.8(13) . . . . ?
C30A C29A N3 C27 81.7(15) . . . . ?
Zn1 O13 N4 O15 -178.9(7) . . . . ?
Zn1 O13 N4 O14 2.6(6) . . . . ?
Zn1 O14 N4 O15 178.2(5) . . . . ?
Zn1 O14 N4 O13 -3.2(8) . . . . ?
Zn4 O21 N5 O20 173.0(8) . . . . ?
Zn4 O21 N5 O19 -2.1(7) . . . . ?
Zn4 O19 N5 O21 2.3(7) . . . . ?
Zn4 O19 N5 O20 -173.1(6) . . . . ?
